data_7242241
loop_
_publ_author_name
'Cheng, Fu-Hung'
'Liu, Yu-Hsiang'
'Lee, Wei-Te'
'Hu, Ji-Hong'
'Hu, Hui-Ling'
'Mahat Chhetri, Pradhumna'
'Chen, Jhy-Der'

_publ_section_title
;
 Silver(i) coordination polymers based on halogenated cyanoformamidine:
 roles of oxyanions and halogen atoms in the structural diversity
;
_journal_issue 9
_journal_name_full CrystEngComm
_journal_page_first 1961
_journal_page_last 1968
_journal_paper_doi 10.1039/D1CE00025J
_journal_volume 23
_journal_year 2021
_chemical_formula_sum 'C8 H6 Ag Cl2 N3 O4'
_chemical_formula_weight 386.93
_space_group_crystal_system monoclinic
_space_group_IT_number 14
_space_group_name_Hall '-P 2ybc'
_space_group_name_H-M_alt 'P 1 21/c 1'
_atom_sites_solution_hydrogens geom
_audit_creation_method SHELXL-2014/7
_audit_update_record
;
2020-07-02 deposited with the CCDC.	2021-02-02 downloaded from the CCDC.
;
_cell_angle_alpha 90
_cell_angle_beta 102.3501(11)
_cell_angle_gamma 90
_cell_formula_units_Z 4
_cell_length_a 13.1851(3)
_cell_length_b 11.0699(3)
_cell_length_c 8.0810(2)
_cell_measurement_reflns_used 4725
_cell_measurement_temperature 296(2)
_cell_measurement_theta_max 28.29
_cell_measurement_theta_min 2.43
_cell_volume 1152.19(5)
_computing_cell_refinement 'Bruker SAINT'
_computing_data_collection 'Bruker APEX2'
_computing_data_reduction 'Bruker SAINT'
_computing_molecular_graphics 'Bruker SHELXTL'
_computing_publication_material 'Bruker SHELXTL'
_computing_structure_refinement 'SHELXL-2014/7 (Sheldrick, 2014)'
_computing_structure_solution 'SHELXS-97 (Sheldrick 2008)'
_diffrn_ambient_temperature 296(2)
_diffrn_measured_fraction_theta_full 0.999
_diffrn_measured_fraction_theta_max 0.998
_diffrn_measurement_device_type 'Bruker APEX-II CCD'
_diffrn_measurement_method '\f and \w scans'
_diffrn_radiation_type MoK\a
_diffrn_radiation_wavelength 0.71073
_diffrn_reflns_av_R_equivalents 0.0292
_diffrn_reflns_av_unetI/netI 0.0334
_diffrn_reflns_Laue_measured_fraction_full 0.999
_diffrn_reflns_Laue_measured_fraction_max 0.998
_diffrn_reflns_limit_h_max 17
_diffrn_reflns_limit_h_min -16
_diffrn_reflns_limit_k_max 14
_diffrn_reflns_limit_k_min -14
_diffrn_reflns_limit_l_max 10
_diffrn_reflns_limit_l_min -9
_diffrn_reflns_number 10857
_diffrn_reflns_point_group_measured_fraction_full 0.999
_diffrn_reflns_point_group_measured_fraction_max 0.998
_diffrn_reflns_theta_full 25.242
_diffrn_reflns_theta_max 28.313
_diffrn_reflns_theta_min 1.581
_exptl_absorpt_coefficient_mu 2.222
_exptl_absorpt_correction_T_max 0.7457
_exptl_absorpt_correction_T_min 0.6552
_exptl_absorpt_correction_type multi-scan
_exptl_absorpt_process_details 'sadabs v2008/1(bruker axs, 2008)'
_exptl_crystal_colour colourless
_exptl_crystal_density_diffrn 2.231
_exptl_crystal_description Column
_exptl_crystal_F_000 752
_exptl_crystal_size_max 0.300
_exptl_crystal_size_mid 0.100
_exptl_crystal_size_min 0.100
_refine_diff_density_max 0.672
_refine_diff_density_min -0.717
_refine_diff_density_rms 0.089
_refine_ls_extinction_coef 0.0018(4)
_refine_ls_extinction_expression Fc^*^=kFc[1+0.001xFc^2^\l^3^/sin(2\q)]^-1/4^
_refine_ls_extinction_method 'SHELXL-2014/7 (Sheldrick 2014'
_refine_ls_goodness_of_fit_ref 1.057
_refine_ls_hydrogen_treatment constr
_refine_ls_matrix_type full
_refine_ls_number_parameters 192
_refine_ls_number_reflns 2867
_refine_ls_number_restraints 126
_refine_ls_restrained_S_all 1.103
_refine_ls_R_factor_all 0.0608
_refine_ls_R_factor_gt 0.0372
_refine_ls_shift/su_max 0.000
_refine_ls_shift/su_mean 0.000
_refine_ls_structure_factor_coef Fsqd
_refine_ls_weighting_details 'w=1/[\s^2^(Fo^2^)+(0.0296P)^2^+1.7296P] where P=(Fo^2^+2Fc^2^)/3'
_refine_ls_weighting_scheme calc
_refine_ls_wR_factor_gt 0.0760
_refine_ls_wR_factor_ref 0.0838
_reflns_Friedel_coverage 0.000
_reflns_number_gt 2115
_reflns_number_total 2867
_reflns_threshold_expression 'I > 2\s(I)'
_cod_data_source_file d1ce00025j2.cif
_cod_data_source_block 1
_cod_depositor_comments
;
The following automatic conversions were performed:

data item '_exptl_absorpt_correction_type' value 'multi_scan' was
changed to 'multi-scan' in accordance with the
/home/data/users/saulius/crontab/automatic-downloads/rss-feeds/RSC/lib/dictionaries/cif_core.dic
dictionary named 'cif_core.dic' version 2.4.2 last updated on
2011-04-26.

Automatic conversion script
Id: cif_fix_values 7556 2019-12-06 15:28:31Z antanas 

 Adding full bibliography for 7242241--7242246.cif.
;
_cod_original_sg_symbol_H-M 'P 21/c'
_cod_database_code 7242241
_shelx_shelxl_version_number 2014/7
_shelx_space_group_comment
; 
The symmetry employed for this shelxl refinement is uniquely defined 
by the following loop, which should always be used as a source of 
symmetry information in preference to the above space-group names. 
They are only intended as comments. 
;
_shelx_estimated_absorpt_t_min 0.555
_shelx_estimated_absorpt_t_max 0.808

loop_
_space_group_symop_operation_xyz
'x, y, z'
'-x, y+1/2, -z+1/2'
'-x, -y, -z'
'x, -y-1/2, z-1/2'

loop_
_atom_site_label
_atom_site_type_symbol
_atom_site_fract_x
_atom_site_fract_y
_atom_site_fract_z
_atom_site_U_iso_or_equiv
_atom_site_adp_type
_atom_site_occupancy
_atom_site_site_symmetry_order
_atom_site_calc_flag
_atom_site_refinement_flags_posn
_atom_site_refinement_flags_adp
_atom_site_refinement_flags_occupancy
_atom_site_disorder_assembly
_atom_site_disorder_group
Ag Ag 0.53492(2) 0.63759(3) 0.21563(5) 0.05117(14) Uani 1 1 d . . . . .
Cl1 Cl -0.21550(7) 1.20242(9) -0.30498(12) 0.0428(2) Uani 1 1 d . . . . .
N1 N 0.4547(3) 0.7974(3) 0.1058(5) 0.0608(11) Uani 1 1 d . . . . .
N2 N 0.3724(2) 0.9977(3) 0.1122(4) 0.0331(7) Uani 1 1 d . . . . .
N3 N 0.2200(2) 1.1041(2) 0.0342(3) 0.0293(6) Uani 1 1 d . . . . .
H3A H 0.2514 1.1642 0.0903 0.035 Uiso 1 1 calc R U . . .
C1 C 0.4145(3) 0.8888(3) 0.1064(5) 0.0408(9) Uani 1 1 d . . . . .
C2 C 0.2733(3) 1.0059(3) 0.0339(4) 0.0294(7) Uani 1 1 d . . . . .
H2B H 0.2409 0.9387 -0.0232 0.035 Uiso 1 1 calc R U . . .
C3 C 0.1150(2) 1.1225(3) -0.0489(4) 0.0259(7) Uani 1 1 d . . . . .
C4 C 0.0608(3) 1.0416(3) -0.1663(4) 0.0320(8) Uani 1 1 d . . . . .
H4A H 0.0933 0.9721 -0.1937 0.038 Uiso 1 1 calc R U . . .
C5 C -0.0422(3) 1.0642(3) -0.2427(4) 0.0332(8) Uani 1 1 d . . . . .
H5A H -0.0796 1.0093 -0.3193 0.040 Uiso 1 1 calc R U . . .
C6 C -0.0884(3) 1.1691(3) -0.2038(4) 0.0293(7) Uani 1 1 d . . . . .
C7 C -0.0357(3) 1.2494(3) -0.0862(4) 0.0323(8) Uani 1 1 d . . . . .
H7A H -0.0682 1.3191 -0.0597 0.039 Uiso 1 1 calc R U . . .
C8 C 0.0665(3) 1.2253(3) -0.0076(4) 0.0322(8) Uani 1 1 d . . . . .
H8A H 0.1024 1.2785 0.0732 0.039 Uiso 1 1 calc R U . . .
Cl2 Cl 0.31121(7) 0.42593(8) 0.09307(11) 0.0373(2) Uani 1 1 d . . . . .
O1 O 0.4149(3) 0.4535(4) 0.0788(5) 0.0636(12) Uani 0.783(5) 1 d . U P A 1
O1' O 0.3636(14) 0.5183(14) 0.205(2) 0.0701(19) Uani 0.217(5) 1 d . U P A 2
O2 O 0.2514(4) 0.3966(7) -0.0744(8) 0.0619(13) Uani 0.783(5) 1 d . U P A 1
O2' O 0.2896(17) 0.392(3) -0.073(4) 0.064(2) Uani 0.217(5) 1 d . U P A 2
O3 O 0.3110(2) 0.3226(2) 0.2018(3) 0.0475(7) Uani 1 1 d . U . . .
O4 O 0.2669(5) 0.5252(4) 0.1567(6) 0.0710(12) Uani 0.783(5) 1 d . U P A 1
O4' O 0.2091(14) 0.4922(16) 0.101(2) 0.0628(19) Uani 0.217(5) 1 d . U P A 1

loop_
_atom_site_aniso_label
_atom_site_aniso_U_11
_atom_site_aniso_U_22
_atom_site_aniso_U_33
_atom_site_aniso_U_23
_atom_site_aniso_U_13
_atom_site_aniso_U_12
Ag 0.04090(19) 0.03466(19) 0.0721(3) 0.00735(15) -0.00094(15) 0.00798(14)
Cl1 0.0314(4) 0.0427(5) 0.0507(6) 0.0055(4) 0.0011(4) 0.0038(4)
N1 0.042(2) 0.033(2) 0.095(3) -0.0048(19) -0.0133(19) 0.0082(17)
N2 0.0275(15) 0.0277(16) 0.0416(17) 0.0011(13) 0.0019(13) 0.0010(13)
N3 0.0295(14) 0.0244(15) 0.0318(15) -0.0029(12) 0.0019(12) -0.0010(12)
C1 0.0308(19) 0.034(2) 0.053(2) -0.0007(17) -0.0029(17) -0.0036(16)
C2 0.0338(18) 0.0241(17) 0.0292(18) -0.0015(14) 0.0043(14) -0.0037(14)
C3 0.0282(16) 0.0242(17) 0.0254(16) 0.0044(13) 0.0057(13) 0.0001(13)
C4 0.0375(19) 0.0230(17) 0.0341(19) -0.0032(14) 0.0049(15) 0.0010(15)
C5 0.0333(19) 0.0284(19) 0.0353(19) -0.0029(15) 0.0013(15) -0.0037(15)
C6 0.0281(17) 0.0294(18) 0.0299(17) 0.0076(14) 0.0050(14) 0.0021(14)
C7 0.0379(19) 0.0274(18) 0.0327(18) -0.0013(15) 0.0100(15) 0.0042(15)
C8 0.0374(19) 0.0268(18) 0.0319(18) -0.0045(14) 0.0060(15) -0.0019(15)
Cl2 0.0407(5) 0.0304(5) 0.0409(5) -0.0003(4) 0.0092(4) -0.0028(4)
O1 0.050(2) 0.073(2) 0.068(2) 0.0065(19) 0.0131(18) -0.0269(19)
O1' 0.079(4) 0.058(3) 0.070(3) 0.002(3) 0.010(3) -0.004(3)
O2 0.058(3) 0.073(3) 0.049(2) 0.0058(19) -0.001(3) -0.012(3)
O2' 0.072(5) 0.064(4) 0.057(4) -0.001(4) 0.015(4) 0.002(4)
O3 0.0523(16) 0.0355(14) 0.0507(16) 0.0072(12) 0.0021(13) -0.0069(13)
O4 0.093(3) 0.056(2) 0.069(2) -0.0036(19) 0.029(2) 0.018(2)
O4' 0.069(4) 0.055(3) 0.063(3) 0.001(3) 0.014(3) 0.002(3)

loop_
_atom_type_symbol
_atom_type_description
_atom_type_scat_dispersion_real
_atom_type_scat_dispersion_imag
_atom_type_scat_source
C C 0.0033 0.0016 'International Tables Vol C Tables 4.2.6.8 and 6.1.1.4'
H H 0.0000 0.0000 'International Tables Vol C Tables 4.2.6.8 and 6.1.1.4'
N N 0.0061 0.0033 'International Tables Vol C Tables 4.2.6.8 and 6.1.1.4'
O O 0.0106 0.0060 'International Tables Vol C Tables 4.2.6.8 and 6.1.1.4'
Cl Cl 0.1484 0.1585 'International Tables Vol C Tables 4.2.6.8 and 6.1.1.4'
Ag Ag -0.8971 1.1015 'International Tables Vol C Tables 4.2.6.8 and 6.1.1.4'

loop_
_geom_angle_atom_site_label_1
_geom_angle_atom_site_label_2
_geom_angle_atom_site_label_3
_geom_angle
_geom_angle_site_symmetry_1
_geom_angle_site_symmetry_3
_geom_angle_publ_flag
N1 Ag N2 166.15(13) . 2_645 ?
N1 Ag O1' 93.3(4) . . ?
N2 Ag O1' 91.4(4) 2_645 . ?
C1 N1 Ag 155.9(4) . . ?
C2 N2 C1 114.9(3) . . ?
C2 N2 Ag 126.5(2) . 2_655 ?
C1 N2 Ag 117.9(2) . 2_655 ?
C2 N3 C3 126.5(3) . . ?
C2 N3 H3A 116.7 . . ?
C3 N3 H3A 116.7 . . ?
N1 C1 N2 176.9(4) . . ?
N3 C2 N2 122.4(3) . . ?
N3 C2 H2B 118.8 . . ?
N2 C2 H2B 118.8 . . ?
C8 C3 C4 120.0(3) . . ?
C8 C3 N3 117.4(3) . . ?
C4 C3 N3 122.6(3) . . ?
C3 C4 C5 119.9(3) . . ?
C3 C4 H4A 120.0 . . ?
C5 C4 H4A 120.0 . . ?
C6 C5 C4 119.2(3) . . ?
C6 C5 H5A 120.4 . . ?
C4 C5 H5A 120.4 . . ?
C7 C6 C5 121.3(3) . . ?
C7 C6 Cl1 118.8(3) . . ?
C5 C6 Cl1 120.0(3) . . ?
C6 C7 C8 119.3(3) . . ?
C6 C7 H7A 120.3 . . ?
C8 C7 H7A 120.3 . . ?
C3 C8 C7 120.2(3) . . ?
C3 C8 H8A 119.9 . . ?
C7 C8 H8A 119.9 . . ?
O4 Cl2 O1 110.2(3) . . ?
O2' Cl2 O1' 141.8(13) . . ?
O2' Cl2 O3 110.6(12) . . ?
O4 Cl2 O3 110.2(2) . . ?
O1 Cl2 O3 110.2(2) . . ?
O1' Cl2 O3 104.1(6) . . ?
O4 Cl2 O2 109.5(3) . . ?
O1 Cl2 O2 108.1(3) . . ?
O3 Cl2 O2 108.6(3) . . ?
O4 Cl2 O4' 34.2(6) . . ?
O1 Cl2 O4' 139.3(7) . . ?
O3 Cl2 O4' 103.6(6) . . ?
O2 Cl2 O4' 80.9(7) . . ?
Cl2 O1' Ag 132.7(10) . . ?
O4' O4 Cl2 82.6(12) . . ?
O4 O4' Cl2 63.3(11) . . ?

loop_
_geom_bond_atom_site_label_1
_geom_bond_atom_site_label_2
_geom_bond_distance
_geom_bond_site_symmetry_2
_geom_bond_publ_flag
Ag N1 2.153(4) . ?
Ag N2 2.258(3) 2_645 ?
Ag O1' 2.602(17) . ?
Cl1 C6 1.740(3) . ?
N1 C1 1.143(5) . ?
N2 C2 1.328(4) . ?
N2 C1 1.332(5) . ?
N2 Ag 2.258(3) 2_655 ?
N3 C2 1.295(4) . ?
N3 C3 1.418(4) . ?
N3 H3A 0.8600 . ?
C2 H2B 0.9300 . ?
C3 C8 1.380(5) . ?
C3 C4 1.387(5) . ?
C4 C5 1.389(5) . ?
C4 H4A 0.9300 . ?
C5 C6 1.378(5) . ?
C5 H5A 0.9300 . ?
C6 C7 1.377(5) . ?
C7 C8 1.386(5) . ?
C7 H7A 0.9300 . ?
C8 H8A 0.9300 . ?
Cl2 O2' 1.36(3) . ?
Cl2 O4 1.394(4) . ?
Cl2 O1 1.429(4) . ?
Cl2 O1' 1.439(16) . ?
Cl2 O3 1.442(3) . ?
Cl2 O2 1.449(6) . ?
Cl2 O4' 1.547(17) . ?
O4 O4' 0.877(17) . ?
